data_7206189
loop_
_publ_author_name
'Wang, Yu-Ling'
'Jiang, Yun-Liang'
'Liu, Qing-Yan'
'Tan, Yan-Xi'
'Wei, Jia-Jia'
'Zhang, Jian'

_publ_section_title
;
 A series of three-dimensional lanthanide(iii) coordination polymers of
 2,5-dihydroxy-1,4-benzenedicarboxylic acid based on dinuclear
 lanthanide units
;
_journal_issue 15
_journal_name_full CrystEngComm
_journal_page_first 4981
_journal_paper_doi 10.1039/c1ce05069a
_journal_volume 13
_journal_year 2011
_chemical_formula_sum 'C42 H54 N6 Nd2 O24'
_chemical_formula_weight 1315.39
_chemical_name_systematic
;
?
;
_space_group_IT_number 2
_symmetry_cell_setting triclinic
_symmetry_space_group_name_Hall '-P 1'
_symmetry_space_group_name_H-M 'P -1'
_atom_sites_solution_hydrogens geom
_atom_sites_solution_primary direct
_atom_sites_solution_secondary difmap
_audit_creation_method SHELXL-97
_cell_angle_alpha 102.980(3)
_cell_angle_beta 109.329(3)
_cell_angle_gamma 97.766(3)
_cell_formula_units_Z 1
_cell_length_a 10.523(3)
_cell_length_b 11.184(3)
_cell_length_c 12.700(3)
_cell_measurement_reflns_used 9174
_cell_measurement_temperature 296(2)
_cell_measurement_theta_max 28.41
_cell_measurement_theta_min 2.21
_cell_volume 1338.2(6)
_computing_cell_refinement 'SAINT (Bruker, 2008)'
_computing_data_collection 'APEX2 (Bruker, 2008)'
_computing_data_reduction 'SAINT (Bruker, 2008)'
_computing_molecular_graphics 'Bruker SHELXTL'
_computing_publication_material 'Bruker SHELXTL'
_computing_structure_refinement 'SHELXL-97 (Sheldrick, 1997)'
_computing_structure_solution 'SHELXS-97 (Sheldrick, 1990)'
_diffrn_ambient_temperature 296(2)
_diffrn_measured_fraction_theta_full 0.964
_diffrn_measured_fraction_theta_max 0.964
_diffrn_measurement_device_type 'APEXII CCD'
_diffrn_measurement_method \w
_diffrn_radiation_monochromator graphite
_diffrn_radiation_source 'fine-focus sealed tube'
_diffrn_radiation_type MoK\a
_diffrn_radiation_wavelength 0.71073
_diffrn_reflns_av_R_equivalents 0.0146
_diffrn_reflns_av_sigmaI/netI 0.0232
_diffrn_reflns_limit_h_max 13
_diffrn_reflns_limit_h_min -13
_diffrn_reflns_limit_k_max 14
_diffrn_reflns_limit_k_min -14
_diffrn_reflns_limit_l_max 16
_diffrn_reflns_limit_l_min -16
_diffrn_reflns_number 12606
_diffrn_reflns_theta_full 28.45
_diffrn_reflns_theta_max 28.45
_diffrn_reflns_theta_min 2.19
_exptl_absorpt_coefficient_mu 2.004
_exptl_absorpt_correction_T_max 0.824
_exptl_absorpt_correction_T_min 0.764
_exptl_absorpt_correction_type multi-scan
_exptl_absorpt_process_details '(SADABS; Bruker 2008)'
_exptl_crystal_colour brown
_exptl_crystal_density_diffrn 1.632
_exptl_crystal_density_method 'not measured'
_exptl_crystal_description block
_exptl_crystal_F_000 660
_exptl_crystal_size_max 0.2
_exptl_crystal_size_mid 0.1
_exptl_crystal_size_min 0.1
_refine_diff_density_max 1.227
_refine_diff_density_min -1.599
_refine_diff_density_rms 0.097
_refine_ls_extinction_method none
_refine_ls_goodness_of_fit_ref 1.021
_refine_ls_hydrogen_treatment constr
_refine_ls_matrix_type full
_refine_ls_number_parameters 343
_refine_ls_number_reflns 6489
_refine_ls_number_restraints 0
_refine_ls_restrained_S_all 1.021
_refine_ls_R_factor_all 0.0339
_refine_ls_R_factor_gt 0.0288
_refine_ls_shift/su_max 0.001
_refine_ls_shift/su_mean 0.000
_refine_ls_structure_factor_coef Fsqd
_refine_ls_weighting_details 'calc w=1/[\s^2^(Fo^2^)+(0.0479P)^2^+1.4378P] where P=(Fo^2^+2Fc^2^)/3'
_refine_ls_weighting_scheme calc
_refine_ls_wR_factor_gt 0.0742
_refine_ls_wR_factor_ref 0.0786
_reflns_number_gt 5919
_reflns_number_total 6489
_reflns_threshold_expression >2sigma(I)
_cod_data_source_file c1ce05069a.txt
_cod_data_source_block {[Nd2(DHBDC)3(DMF)4](DMF)2}n
_cod_depositor_comments
;
The following automatic conversions were performed:

'_symmetry_cell_setting' value 'Triclinic' changed to 'triclinic'
according to /home/saulius/struct/CIF-dictionaries/cif_core.dic
dictionary named 'cif_core.dic' version 2.4.1 from
2010-06-29.

'_exptl_absorpt_correction_type' value 'Multi-scan'
changed to 'multi-scan' according to
/home/saulius/struct/CIF-dictionaries/cif_core.dic dictionary named
'cif_core.dic' version 2.4.1 from 2010-06-29.

Automatic conversion script
Id: cif_fix_values 1715 2011-07-08 13:25:40Z adriana 
;
_cod_original_sg_symbol_H-M P-1
_cod_database_code 7206189

loop_
_symmetry_equiv_pos_as_xyz
'x, y, z'
'-x, -y, -z'

loop_
_atom_site_label
_atom_site_type_symbol
_atom_site_fract_x
_atom_site_fract_y
_atom_site_fract_z
_atom_site_U_iso_or_equiv
_atom_site_adp_type
_atom_site_occupancy
_atom_site_symmetry_multiplicity
_atom_site_calc_flag
_atom_site_refinement_flags
_atom_site_disorder_assembly
_atom_site_disorder_group
Nd1 Nd 0.102327(14) 0.546329(12) 0.681318(12) 0.02544(6) Uani 1 1 d . . .
O1 O -0.0170(3) 0.3278(2) 0.5882(2) 0.0398(5) Uani 1 1 d . . .
O2 O -0.0770(3) 0.2713(2) 0.3949(2) 0.0421(5) Uani 1 1 d . . .
O3 O -0.0528(5) 0.0520(3) 0.2891(2) 0.0752(11) Uani 1 1 d . . .
H3 H -0.0645 0.1237 0.2938 0.113 Uiso 1 1 calc R . .
O4 O 0.1532(2) 0.4932(2) 0.5074(2) 0.0379(5) Uani 1 1 d . . .
O5 O 0.1297(2) 0.4300(3) 0.3243(2) 0.0453(6) Uani 1 1 d . . .
O6 O 0.3382(3) 0.3984(4) 0.2670(2) 0.0673(10) Uani 1 1 d . . .
H6A H 0.2563 0.3945 0.2560 0.101 Uiso 1 1 calc R . .
O7 O 0.1785(3) 0.7520(2) 0.8492(2) 0.0463(6) Uani 1 1 d . . .
O8 O 0.3355(3) 0.6918(2) 0.7837(2) 0.0528(7) Uani 1 1 d . . .
O9 O 0.2342(5) 0.9846(5) 0.9916(5) 0.0475(12) Uani 0.50 1 d P . .
H9A H 0.1819 0.9169 0.9495 0.071 Uiso 0.50 1 calc PR . .
O9A O 0.5984(6) 0.8181(6) 0.8880(6) 0.073(2) Uani 0.50 1 d P . .
H9A1 H 0.5400 0.7696 0.8275 0.110 Uiso 0.50 1 calc PR . .
O10 O 0.2768(3) 0.4228(3) 0.7411(3) 0.0691(9) Uani 1 1 d . . .
O11 O 0.0679(3) 0.4714(3) 0.8404(2) 0.0546(7) Uani 1 1 d . . .
O12 O 0.3830(9) 0.7695(9) 0.3582(7) 0.188(4) Uani 1 1 d . . .
C1 C -0.0273(4) 0.0300(3) 0.3945(3) 0.0435(8) Uani 1 1 d . . .
C2 C -0.0220(3) 0.1189(3) 0.4940(3) 0.0352(6) Uani 1 1 d . . .
C3 C 0.0040(4) 0.0870(3) 0.5969(3) 0.0441(8) Uani 1 1 d . . .
H3A H 0.0059 0.1459 0.6623 0.053 Uiso 1 1 calc R . .
C4 C -0.0401(3) 0.2498(3) 0.4932(3) 0.0330(6) Uani 1 1 d . . .
C5 C 0.4155(3) 0.4491(4) 0.3826(3) 0.0403(7) Uani 1 1 d . . .
C6 C 0.3572(3) 0.4844(3) 0.4659(3) 0.0335(6) Uani 1 1 d . . .
C7 C 0.4428(3) 0.5359(4) 0.5819(3) 0.0399(7) Uani 1 1 d . . .
H7 H 0.4042 0.5608 0.6371 0.048 Uiso 1 1 calc R . .
C8 C 0.2057(3) 0.4686(3) 0.4320(3) 0.0341(6) Uani 1 1 d . . .
C9 C 0.3620(3) 0.9854(3) 0.9909(3) 0.0400(7) Uani 1 1 d . . .
C10 C 0.4026(3) 0.8901(3) 0.9264(3) 0.0353(6) Uani 1 1 d . . .
C11 C 0.5399(4) 0.9045(3) 0.9356(3) 0.0414(7) Uani 1 1 d . . .
C12 C 0.2991(3) 0.7709(3) 0.8481(3) 0.0362(7) Uani 1 1 d . . .
C13 C 0.3747(11) 0.4124(11) 0.7895(8) 0.155(5) Uani 1 1 d . . .
H13 H 0.4396 0.4871 0.8097 0.186 Uiso 1 1 calc R . .
C14 C 0.5822(10) 0.3689(11) 0.9032(10) 0.158(4) Uani 1 1 d . . .
H14A H 0.6152 0.4567 0.9136 0.237 Uiso 1 1 calc R . .
H14B H 0.6322 0.3202 0.8661 0.237 Uiso 1 1 calc R . .
H14C H 0.5960 0.3551 0.9777 0.237 Uiso 1 1 calc R . .
C15 C 0.3711(13) 0.2070(11) 0.8085(11) 0.211(8) Uani 1 1 d . . .
H15A H 0.2751 0.1931 0.7610 0.316 Uiso 1 1 calc R . .
H15B H 0.3794 0.1892 0.8808 0.316 Uiso 1 1 calc R . .
H15C H 0.4139 0.1524 0.7684 0.316 Uiso 1 1 calc R . .
C16 C -0.0211(5) 0.3793(5) 0.8277(4) 0.0581(10) Uani 1 1 d . . .
H16A H -0.1046 0.3603 0.7647 0.070 Uiso 1 1 calc R . .
C17 C -0.1155(9) 0.1996(7) 0.8756(7) 0.117(3) Uani 1 1 d . . .
H17A H -0.1957 0.1971 0.8103 0.176 Uiso 1 1 calc R . .
H17B H -0.1386 0.2077 0.9436 0.176 Uiso 1 1 calc R . .
H17C H -0.0842 0.1232 0.8595 0.176 Uiso 1 1 calc R . .
C18 C 0.1140(10) 0.3282(10) 0.9950(7) 0.159(5) Uani 1 1 d . . .
H18A H 0.1786 0.4016 1.0019 0.239 Uiso 1 1 calc R . .
H18B H 0.1548 0.2565 0.9877 0.239 Uiso 1 1 calc R . .
H18C H 0.0909 0.3412 1.0632 0.239 Uiso 1 1 calc R . .
C19 C 0.453(3) 0.7996(14) 0.4454(14) 0.38(2) Uani 1 1 d . . .
H19 H 0.5043 0.7378 0.4362 0.455 Uiso 1 1 d R . .
C20 C 0.471(3) 0.8758(16) 0.622(2) 0.38(2) Uani 1 1 d . . .
H20A H 0.3717 0.8551 0.5879 0.577 Uiso 1 1 calc R . .
H20B H 0.5034 0.9645 0.6609 0.577 Uiso 1 1 calc R . .
H20C H 0.5013 0.8296 0.6774 0.577 Uiso 1 1 calc R . .
C21 C 0.6548(17) 0.8677(15) 0.582(3) 0.41(2) Uani 1 1 d . . .
H21A H 0.6847 0.8448 0.5182 0.612 Uiso 1 1 calc R . .
H21B H 0.6853 0.8183 0.6344 0.612 Uiso 1 1 calc R . .
H21C H 0.6935 0.9555 0.6229 0.612 Uiso 1 1 calc R . .
N1 N 0.4357(5) 0.3304(6) 0.8307(5) 0.0894(16) Uani 1 1 d . . .
N2 N -0.0061(5) 0.3068(4) 0.8961(4) 0.0687(11) Uani 1 1 d . . .
N3 N 0.5194(8) 0.8467(6) 0.5424(6) 0.1057(19) Uani 1 1 d . . .

loop_
_atom_site_aniso_label
_atom_site_aniso_U_11
_atom_site_aniso_U_22
_atom_site_aniso_U_33
_atom_site_aniso_U_23
_atom_site_aniso_U_13
_atom_site_aniso_U_12
Nd1 0.02132(8) 0.02041(8) 0.02858(8) 0.00588(5) 0.00335(5) 0.00281(5)
O1 0.0523(14) 0.0216(10) 0.0391(12) 0.0063(9) 0.0121(10) 0.0044(9)
O2 0.0573(15) 0.0226(10) 0.0371(12) 0.0103(9) 0.0056(10) 0.0075(9)
O3 0.154(4) 0.0421(15) 0.0399(14) 0.0208(12) 0.0346(19) 0.0457(19)
O4 0.0292(11) 0.0403(12) 0.0475(13) 0.0114(10) 0.0183(10) 0.0113(9)
O5 0.0252(11) 0.0625(16) 0.0418(13) 0.0101(11) 0.0074(9) 0.0107(10)
O6 0.0294(13) 0.121(3) 0.0335(13) 0.0010(15) 0.0062(10) 0.0106(15)
O7 0.0394(13) 0.0434(13) 0.0391(12) -0.0013(10) 0.0101(10) -0.0111(10)
O8 0.0359(12) 0.0415(14) 0.0544(15) -0.0129(11) 0.0057(11) -0.0036(10)
O9 0.031(2) 0.045(3) 0.051(3) -0.008(2) 0.016(2) -0.0087(19)
O9A 0.051(3) 0.053(3) 0.079(4) -0.023(3) 0.011(3) 0.003(3)
O10 0.0517(17) 0.076(2) 0.093(2) 0.0477(19) 0.0190(16) 0.0389(16)
O11 0.0660(18) 0.0504(16) 0.0460(15) 0.0193(12) 0.0192(13) 0.0041(13)
O12 0.186(8) 0.196(8) 0.133(6) 0.063(6) -0.007(5) 0.030(6)
C1 0.068(2) 0.0264(15) 0.0339(16) 0.0116(12) 0.0133(15) 0.0128(14)
C2 0.0436(17) 0.0202(13) 0.0357(15) 0.0066(11) 0.0088(13) 0.0060(11)
C3 0.069(2) 0.0244(15) 0.0336(16) 0.0060(12) 0.0125(15) 0.0144(14)
C4 0.0335(14) 0.0193(12) 0.0383(15) 0.0073(11) 0.0058(12) 0.0017(10)
C5 0.0287(15) 0.057(2) 0.0297(15) 0.0054(14) 0.0087(12) 0.0090(13)
C6 0.0234(13) 0.0399(16) 0.0349(15) 0.0090(12) 0.0091(11) 0.0075(11)
C7 0.0289(15) 0.058(2) 0.0330(15) 0.0083(14) 0.0140(12) 0.0122(13)
C8 0.0246(13) 0.0364(15) 0.0403(16) 0.0114(12) 0.0098(12) 0.0086(11)
C9 0.0327(15) 0.0377(17) 0.0403(17) 0.0058(13) 0.0094(13) -0.0017(12)
C10 0.0338(15) 0.0305(15) 0.0300(14) 0.0044(11) 0.0050(12) -0.0043(11)
C11 0.0381(17) 0.0360(16) 0.0399(17) 0.0003(13) 0.0115(14) 0.0012(13)
C12 0.0348(15) 0.0312(15) 0.0299(14) 0.0048(12) 0.0028(12) -0.0026(12)
C13 0.209(10) 0.256(11) 0.130(6) 0.142(7) 0.113(7) 0.195(10)
C14 0.118(8) 0.166(10) 0.163(9) 0.035(8) 0.027(7) 0.033(7)
C15 0.181(11) 0.182(11) 0.193(12) 0.126(10) -0.034(9) -0.056(9)
C16 0.063(3) 0.066(3) 0.048(2) 0.023(2) 0.0215(19) 0.012(2)
C17 0.130(6) 0.102(5) 0.129(6) 0.060(5) 0.056(5) -0.006(5)
C18 0.146(8) 0.181(10) 0.112(6) 0.100(7) -0.021(6) -0.006(7)
C19 0.60(5) 0.137(11) 0.155(12) 0.087(10) -0.13(2) -0.078(18)
C20 0.75(6) 0.167(15) 0.52(4) 0.16(2) 0.53(5) 0.17(2)
C21 0.133(12) 0.144(12) 0.84(6) 0.19(2) 0.04(2) -0.009(10)
N1 0.084(3) 0.123(4) 0.108(4) 0.081(4) 0.046(3) 0.071(3)
N2 0.090(3) 0.065(2) 0.059(2) 0.0353(19) 0.029(2) 0.011(2)
N3 0.119(5) 0.088(4) 0.098(4) 0.041(3) 0.025(4) -0.001(3)

loop_
_atom_type_symbol
_atom_type_description
_atom_type_scat_dispersion_real
_atom_type_scat_dispersion_imag
_atom_type_scat_source
C C 0.0033 0.0016 'International Tables Vol C Tables 4.2.6.8 and 6.1.1.4'
H H 0.0000 0.0000 'International Tables Vol C Tables 4.2.6.8 and 6.1.1.4'
N N 0.0061 0.0033 'International Tables Vol C Tables 4.2.6.8 and 6.1.1.4'
O O 0.0106 0.0060 'International Tables Vol C Tables 4.2.6.8 and 6.1.1.4'
Nd Nd -0.1943 3.0179 'International Tables Vol C Tables 4.2.6.8 and 6.1.1.4'

loop_
_geom_angle_atom_site_label_1
_geom_angle_atom_site_label_2
_geom_angle_atom_site_label_3
_geom_angle
_geom_angle_site_symmetry_1
_geom_angle_site_symmetry_3
_geom_angle_publ_flag
O4 Nd1 O1 76.18(8) . . ?
O4 Nd1 O2 75.56(8) . 2_566 ?
O1 Nd1 O2 129.11(8) . 2_566 ?
O4 Nd1 O11 145.57(9) . . ?
O1 Nd1 O11 76.06(9) . . ?
O2 Nd1 O11 138.63(9) 2_566 . ?
O4 Nd1 O10 80.35(10) . . ?
O1 Nd1 O10 74.15(11) . . ?
O2 Nd1 O10 139.25(11) 2_566 . ?
O11 Nd1 O10 72.79(11) . . ?
O4 Nd1 O5 122.21(8) . 2_566 ?
O1 Nd1 O5 82.42(9) . 2_566 ?
O2 Nd1 O5 78.16(9) 2_566 2_566 ?
O11 Nd1 O5 73.36(10) . 2_566 ?
O10 Nd1 O5 142.46(11) . 2_566 ?
O4 Nd1 O8 89.07(9) . . ?
O1 Nd1 O8 143.81(9) . . ?
O2 Nd1 O8 76.34(9) 2_566 . ?
O11 Nd1 O8 101.69(10) . . ?
O10 Nd1 O8 70.85(11) . . ?
O5 Nd1 O8 132.31(9) 2_566 . ?
O4 Nd1 O7 131.51(8) . . ?
O1 Nd1 O7 152.28(9) . . ?
O2 Nd1 O7 69.22(9) 2_566 . ?
O11 Nd1 O7 77.56(9) . . ?
O10 Nd1 O7 105.85(11) . . ?
O5 Nd1 O7 82.04(8) 2_566 . ?
O8 Nd1 O7 51.35(8) . . ?
O4 Nd1 O4 74.30(8) . 2_566 ?
O1 Nd1 O4 65.55(8) . 2_566 ?
O2 Nd1 O4 66.49(7) 2_566 2_566 ?
O11 Nd1 O4 111.42(9) . 2_566 ?
O10 Nd1 O4 136.23(10) . 2_566 ?
O5 Nd1 O4 48.02(7) 2_566 2_566 ?
O8 Nd1 O4 141.91(9) . 2_566 ?
O7 Nd1 O4 117.72(8) . 2_566 ?
O4 Nd1 C12 110.24(9) . . ?
O1 Nd1 C12 160.95(9) . . ?
O2 Nd1 C12 69.71(9) 2_566 . ?
O11 Nd1 C12 90.71(10) . . ?
O10 Nd1 C12 89.00(11) . . ?
O5 Nd1 C12 107.18(9) 2_566 . ?
O8 Nd1 C12 25.54(9) . . ?
O7 Nd1 C12 25.86(9) . . ?
O4 Nd1 C12 133.06(8) 2_566 . ?
O4 Nd1 C8 98.58(8) . 2_566 ?
O1 Nd1 C8 71.11(9) . 2_566 ?
O2 Nd1 C8 72.39(9) 2_566 2_566 ?
O11 Nd1 C8 91.29(10) . 2_566 ?
O10 Nd1 C8 144.38(11) . 2_566 ?
O5 Nd1 C8 23.86(8) 2_566 2_566 ?
O8 Nd1 C8 144.66(9) . 2_566 ?
O7 Nd1 C8 101.26(9) . 2_566 ?
O4 Nd1 C8 24.27(8) 2_566 2_566 ?
C12 Nd1 C8 123.65(9) . 2_566 ?
C4 O1 Nd1 135.5(2) . . ?
C4 O2 Nd1 137.87(19) . 2_566 ?
C1 O3 H3 109.5 . . ?
C8 O4 Nd1 167.6(2) . . ?
C8 O4 Nd1 86.68(18) . 2_566 ?
Nd1 O4 Nd1 105.70(8) . 2_566 ?
C8 O5 Nd1 104.3(2) . 2_566 ?
C5 O6 H6A 109.5 . . ?
C12 O7 Nd1 91.25(19) . . ?
C12 O8 Nd1 95.4(2) . . ?
C9 O9 H9A 109.5 . . ?
C11 O9A H9A1 109.5 . . ?
C13 O10 Nd1 153.7(7) . . ?
C16 O11 Nd1 125.3(3) . . ?
O3 C1 C3 117.5(3) . 2_556 ?
O3 C1 C2 123.9(3) . . ?
C3 C1 C2 118.6(3) 2_556 . ?
C3 C2 C1 119.4(3) . . ?
C3 C2 C4 118.7(3) . . ?
C1 C2 C4 121.9(3) . . ?
C2 C3 C1 122.0(3) . 2_556 ?
C2 C3 H3A 119.0 . . ?
C1 C3 H3A 119.0 2_556 . ?
O1 C4 O2 125.5(3) . . ?
O1 C4 C2 117.9(3) . . ?
O2 C4 C2 116.6(3) . . ?
O6 C5 C7 117.9(3) . 2_666 ?
O6 C5 C6 122.7(3) . . ?
C7 C5 C6 119.4(3) 2_666 . ?
C7 C6 C5 119.4(3) . . ?
C7 C6 C8 119.4(3) . . ?
C5 C6 C8 121.2(3) . . ?
C5 C7 C6 121.3(3) 2_666 . ?
C5 C7 H7 119.4 2_666 . ?
C6 C7 H7 119.4 . . ?
O4 C8 O5 120.5(3) . . ?
O4 C8 C6 121.1(3) . . ?
O5 C8 C6 118.5(3) . . ?
O4 C8 Nd1 69.05(16) . 2_566 ?
O5 C8 Nd1 51.87(15) . 2_566 ?
C6 C8 Nd1 168.0(2) . 2_566 ?
O9 C9 C10 126.9(3) . . ?
O9 C9 C11 113.6(4) . 2_677 ?
C10 C9 C11 119.5(3) . 2_677 ?
C11 C10 C9 120.2(3) . . ?
C11 C10 C12 119.6(3) . . ?
C9 C10 C12 120.2(3) . . ?
O9A C11 C10 127.7(4) . . ?
O9A C11 C9 111.8(4) . 2_677 ?
C10 C11 C9 120.3(3) . 2_677 ?
O8 C12 O7 121.7(3) . . ?
O8 C12 C10 118.7(3) . . ?
O7 C12 C10 119.6(3) . . ?
O8 C12 Nd1 59.03(16) . . ?
O7 C12 Nd1 62.89(16) . . ?
C10 C12 Nd1 175.4(2) . . ?
O10 C13 N1 141.2(13) . . ?
O10 C13 H13 109.4 . . ?
N1 C13 H13 109.4 . . ?
N1 C14 H14A 109.5 . . ?
N1 C14 H14B 109.5 . . ?
H14A C14 H14B 109.5 . . ?
N1 C14 H14C 109.5 . . ?
H14A C14 H14C 109.5 . . ?
H14B C14 H14C 109.5 . . ?
N1 C15 H15A 109.5 . . ?
N1 C15 H15B 109.5 . . ?
H15A C15 H15B 109.5 . . ?
N1 C15 H15C 109.5 . . ?
H15A C15 H15C 109.5 . . ?
H15B C15 H15C 109.5 . . ?
O11 C16 N2 124.7(4) . . ?
O11 C16 H16A 117.7 . . ?
N2 C16 H16A 117.7 . . ?
N2 C17 H17A 109.5 . . ?
N2 C17 H17B 109.5 . . ?
H17A C17 H17B 109.5 . . ?
N2 C17 H17C 109.5 . . ?
H17A C17 H17C 109.5 . . ?
H17B C17 H17C 109.5 . . ?
N2 C18 H18A 109.5 . . ?
N2 C18 H18B 109.5 . . ?
H18A C18 H18B 109.5 . . ?
N2 C18 H18C 109.5 . . ?
H18A C18 H18C 109.5 . . ?
H18B C18 H18C 109.5 . . ?
O12 C19 N3 170(3) . . ?
O12 C19 H19 95.3 . . ?
N3 C19 H19 94.8 . . ?
N3 C20 H20A 109.5 . . ?
N3 C20 H20B 109.5 . . ?
H20A C20 H20B 109.5 . . ?
N3 C20 H20C 109.5 . . ?
H20A C20 H20C 109.5 . . ?
H20B C20 H20C 109.5 . . ?
N3 C21 H21A 109.5 . . ?
N3 C21 H21B 109.5 . . ?
H21A C21 H21B 109.5 . . ?
N3 C21 H21C 109.5 . . ?
H21A C21 H21C 109.5 . . ?
H21B C21 H21C 109.5 . . ?
C13 N1 C15 124.1(9) . . ?
C13 N1 C14 118.8(9) . . ?
C15 N1 C14 117.1(7) . . ?
C16 N2 C18 122.6(5) . . ?
C16 N2 C17 121.7(5) . . ?
C18 N2 C17 115.8(6) . . ?
C19 N3 C20 124(2) . . ?
C19 N3 C21 122(2) . . ?
C20 N3 C21 113.5(18) . . ?

loop_
_geom_bond_atom_site_label_1
_geom_bond_atom_site_label_2
_geom_bond_distance
_geom_bond_site_symmetry_2
_geom_bond_publ_flag
Nd1 O4 2.408(2) . ?
Nd1 O1 2.416(2) . ?
Nd1 O2 2.455(2) 2_566 ?
Nd1 O11 2.465(3) . ?
Nd1 O10 2.468(3) . ?
Nd1 O5 2.470(2) 2_566 ?
Nd1 O8 2.494(2) . ?
Nd1 O7 2.578(2) . ?
Nd1 O4 2.847(2) 2_566 ?
O1 C4 1.245(4) . ?
O2 C4 1.269(4) . ?
O2 Nd1 2.455(2) 2_566 ?
O3 C1 1.361(4) . ?
O3 H3 0.8200 . ?
O4 C8 1.253(4) . ?
O4 Nd1 2.847(2) 2_566 ?
O5 C8 1.270(4) . ?
O5 Nd1 2.470(2) 2_566 ?
O6 C5 1.360(4) . ?
O6 H6A 0.8200 . ?
O7 C12 1.263(4) . ?
O8 C12 1.254(4) . ?
O9 C9 1.348(6) . ?
O9 H9A 0.8200 . ?
O9A C11 1.350(7) . ?
O9A H9A1 0.8200 . ?
O10 C13 1.048(8) . ?
O11 C16 1.237(5) . ?
O12 C19 1.053(13) . ?
C1 C3 1.384(4) 2_556 ?
C1 C2 1.401(5) . ?
C2 C3 1.381(5) . ?
C2 C4 1.503(4) . ?
C3 C1 1.384(4) 2_556 ?
C3 H3A 0.9300 . ?
C5 C7 1.381(4) 2_666 ?
C5 C6 1.400(5) . ?
C6 C7 1.384(4) . ?
C6 C8 1.481(4) . ?
C7 C5 1.381(4) 2_666 ?
C7 H7 0.9300 . ?
C8 Nd1 3.043(3) 2_566 ?
C9 C10 1.397(5) . ?
C9 C11 1.398(4) 2_677 ?
C10 C11 1.394(5) . ?
C10 C12 1.499(4) . ?
C11 C9 1.398(4) 2_677 ?
C13 N1 1.296(7) . ?
C13 H13 0.9300 . ?
C14 N1 1.454(11) . ?
C14 H14A 0.9600 . ?
C14 H14B 0.9600 . ?
C14 H14C 0.9600 . ?
C15 N1 1.376(11) . ?
C15 H15A 0.9600 . ?
C15 H15B 0.9600 . ?
C15 H15C 0.9600 . ?
C16 N2 1.303(6) . ?
C16 H16A 0.9300 . ?
C17 N2 1.456(8) . ?
C17 H17A 0.9600 . ?
C17 H17B 0.9600 . ?
C17 H17C 0.9600 . ?
C18 N2 1.402(8) . ?
C18 H18A 0.9600 . ?
C18 H18B 0.9600 . ?
C18 H18C 0.9600 . ?
C19 N3 1.150(15) . ?
C19 H19 0.9443 . ?
C20 N3 1.276(16) . ?
C20 H20A 0.9600 . ?
C20 H20B 0.9600 . ?
C20 H20C 0.9600 . ?
C21 N3 1.312(16) . ?
C21 H21A 0.9600 . ?
C21 H21B 0.9600 . ?
C21 H21C 0.9600 . ?
